data_1548590
loop_
_publ_author_name
'Shi, Yong-Gang'
'Wang, Jun-Wei'
'Li, Haijun'
'Hu, Guo-Fei'
'Li, Xue'
'Mellerup, Soren K.'
'Wang, Nan'
'Peng, Tai'
'Wang, Suning'

_publ_section_title
;
 A simple multi-responsive system based on aldehyde functionalized
 amino-boranes.
;
_journal_issue 7
_journal_name_full 'Chemical science'
_journal_page_first 1902
_journal_page_last 1911
_journal_paper_doi 10.1039/c7sc03617e
_journal_volume 9
_journal_year 2018
_chemical_formula_sum 'C39 H42 B N O'
_chemical_formula_weight 551.54
_space_group_crystal_system monoclinic
_space_group_IT_number 15
_space_group_name_Hall '-C 2yc'
_space_group_name_H-M_alt 'C 1 2/c 1'
_symmetry_space_group_name_Hall '-C 2yc'
_symmetry_space_group_name_H-M 'C 1 2/c 1'
_atom_sites_solution_hydrogens geom
_audit_creation_method SHELXL-2014/7
_audit_update_record
;
2017-08-14 deposited with the CCDC.
2018-01-04 downloaded from the CCDC.
;
_cell_angle_alpha 90
_cell_angle_beta 114.338(2)
_cell_angle_gamma 90
_cell_formula_units_Z 8
_cell_length_a 38.4003(15)
_cell_length_b 9.7146(4)
_cell_length_c 18.3058(8)
_cell_measurement_reflns_used 9930
_cell_measurement_temperature 180(2)
_cell_measurement_theta_max 27.54
_cell_measurement_theta_min 2.37
_cell_volume 6222.0(5)
_computing_cell_refinement 'Bruker SAINT'
_computing_data_collection 'Bruker APEX2'
_computing_data_reduction 'Bruker SAINT'
_computing_molecular_graphics 'Bruker SHELXTL'
_computing_publication_material 'Bruker SHELXTL'
_computing_structure_refinement 'SHELXL-2014/7 (Sheldrick, 2014)'
_computing_structure_solution 'SHELXS-97 (Sheldrick 2008)'
_diffrn_ambient_temperature 180(2)
_diffrn_measured_fraction_theta_full 0.999
_diffrn_measured_fraction_theta_max 0.998
_diffrn_measurement_device_type 'Bruker APEX-II CCD'
_diffrn_measurement_method '\f and \w scans'
_diffrn_radiation_type MoK\a
_diffrn_radiation_wavelength 0.71073
_diffrn_reflns_av_R_equivalents 0.1461
_diffrn_reflns_av_unetI/netI 0.0675
_diffrn_reflns_Laue_measured_fraction_full 0.999
_diffrn_reflns_Laue_measured_fraction_max 0.998
_diffrn_reflns_limit_h_max 50
_diffrn_reflns_limit_h_min -49
_diffrn_reflns_limit_k_max 12
_diffrn_reflns_limit_k_min -12
_diffrn_reflns_limit_l_max 24
_diffrn_reflns_limit_l_min -24
_diffrn_reflns_number 83774
_diffrn_reflns_point_group_measured_fraction_full 0.999
_diffrn_reflns_point_group_measured_fraction_max 0.998
_diffrn_reflns_theta_full 25.242
_diffrn_reflns_theta_max 27.915
_diffrn_reflns_theta_min 2.375
_exptl_absorpt_coefficient_mu 0.069
_exptl_absorpt_correction_T_max 0.993
_exptl_absorpt_correction_T_min 0.965
_exptl_absorpt_correction_type multi-scan
_exptl_crystal_colour red
_exptl_crystal_density_diffrn 1.178
_exptl_crystal_description block
_exptl_crystal_F_000 2368
_exptl_crystal_size_max 0.518
_exptl_crystal_size_mid 0.316
_exptl_crystal_size_min 0.106
_refine_diff_density_max 0.685
_refine_diff_density_min -0.300
_refine_diff_density_rms 0.048
_refine_ls_extinction_method none
_refine_ls_goodness_of_fit_ref 1.043
_refine_ls_hydrogen_treatment constr
_refine_ls_matrix_type full
_refine_ls_number_parameters 387
_refine_ls_number_reflns 7432
_refine_ls_number_restraints 0
_refine_ls_restrained_S_all 1.043
_refine_ls_R_factor_all 0.0991
_refine_ls_R_factor_gt 0.0596
_refine_ls_shift/su_max 0.001
_refine_ls_shift/su_mean 0.000
_refine_ls_structure_factor_coef Fsqd
_refine_ls_weighting_details 'w=1/[\s^2^(Fo^2^)+(0.0500P)^2^+6.4242P] where P=(Fo^2^+2Fc^2^)/3'
_refine_ls_weighting_scheme calc
_refine_ls_wR_factor_gt 0.1320
_refine_ls_wR_factor_ref 0.1492
_reflns_Friedel_coverage 0.000
_reflns_number_gt 5010
_reflns_number_total 7432
_reflns_threshold_expression 'I > 2\s(I)'
_cod_data_source_file c7sc03617e2.cif
_cod_data_source_block sy11
_cod_depositor_comments 'Adding full bibliography for 1548590--1548593.cif.'
_cod_database_code 1548590
_shelx_shelxl_version_number 2014/7
_shelx_space_group_comment
; 
The symmetry employed for this shelxl refinement is uniquely defined 
by the following loop, which should always be used as a source of 
symmetry information in preference to the above space-group names. 
They are only intended as comments. 
;
_shelx_estimated_absorpt_t_min 0.965
_shelx_estimated_absorpt_t_max 0.993

loop_
_space_group_symop_operation_xyz
'x, y, z'
'-x, y, -z+1/2'
'x+1/2, y+1/2, z'
'-x+1/2, y+1/2, -z+1/2'
'-x, -y, -z'
'x, -y, z-1/2'
'-x+1/2, -y+1/2, -z'
'x+1/2, -y+1/2, z-1/2'

loop_
_atom_site_label
_atom_site_type_symbol
_atom_site_fract_x
_atom_site_fract_y
_atom_site_fract_z
_atom_site_U_iso_or_equiv
_atom_site_adp_type
_atom_site_occupancy
_atom_site_site_symmetry_order
_atom_site_calc_flag
_atom_site_refinement_flags_posn
_atom_site_refinement_flags_adp
O1 O 0.62778(3) 0.51825(13) 0.55051(7) 0.0258(3) Uani 1 1 d . .
B1 B 0.64123(5) 0.3673(2) 0.59369(12) 0.0227(4) Uani 1 1 d . .
N1 N 0.39016(5) 0.39337(18) 0.65482(11) 0.0363(4) Uani 1 1 d . .
C1 C 0.59451(5) 0.54571(18) 0.54333(10) 0.0243(4) Uani 1 1 d . .
H1A H 0.5811 0.6250 0.5154 0.029 Uiso 1 1 calc R U
C2 C 0.57811(5) 0.45083(18) 0.57953(10) 0.0222(4) Uani 1 1 d . .
C3 C 0.60328(5) 0.33897(18) 0.60936(10) 0.0215(4) Uani 1 1 d . .
C4 C 0.59202(5) 0.23920(18) 0.65005(11) 0.0246(4) Uani 1 1 d . .
H4A H 0.6083 0.1629 0.6735 0.030 Uiso 1 1 calc R U
C5 C 0.55749(5) 0.24973(19) 0.65672(11) 0.0249(4) Uani 1 1 d . .
H5A H 0.5505 0.1787 0.6838 0.030 Uiso 1 1 calc R U
C6 C 0.53223(5) 0.36133(18) 0.62512(10) 0.0228(4) Uani 1 1 d . .
C7 C 0.54317(5) 0.46402(18) 0.58623(11) 0.0236(4) Uani 1 1 d . .
H7A H 0.5273 0.5419 0.5645 0.028 Uiso 1 1 calc R U
C8 C 0.49553(5) 0.36849(18) 0.63406(10) 0.0230(4) Uani 1 1 d . .
C9 C 0.47471(5) 0.25092(19) 0.63351(11) 0.0253(4) Uani 1 1 d . .
H9A H 0.4847 0.1634 0.6289 0.030 Uiso 1 1 calc R U
C10 C 0.43980(5) 0.25762(19) 0.63950(11) 0.0268(4) Uani 1 1 d . .
H10A H 0.4261 0.1753 0.6373 0.032 Uiso 1 1 calc R U
C11 C 0.42455(5) 0.38482(19) 0.64874(11) 0.0262(4) Uani 1 1 d . .
C12 C 0.44601(5) 0.5029(2) 0.65086(12) 0.0288(4) Uani 1 1 d . .
H12A H 0.4369 0.5906 0.6579 0.035 Uiso 1 1 calc R U
C13 C 0.48020(5) 0.49402(19) 0.64297(11) 0.0280(4) Uani 1 1 d . .
H13A H 0.4937 0.5763 0.6436 0.034 Uiso 1 1 calc R U
C14 C 0.37911(6) 0.5209(2) 0.68031(14) 0.0407(5) Uani 1 1 d . .
H14A H 0.3992 0.5496 0.7317 0.061 Uiso 1 1 calc R U
H14B H 0.3552 0.5071 0.6864 0.061 Uiso 1 1 calc R U
H14C H 0.3755 0.5923 0.6400 0.061 Uiso 1 1 calc R U
C15 C 0.36510(6) 0.2765(3) 0.63812(15) 0.0453(6) Uani 1 1 d . .
H15A H 0.3592 0.2430 0.5838 0.068 Uiso 1 1 calc R U
H15B H 0.3414 0.3035 0.6423 0.068 Uiso 1 1 calc R U
H15C H 0.3776 0.2032 0.6769 0.068 Uiso 1 1 calc R U
C16 C 0.64985(5) 0.28713(19) 0.52433(10) 0.0232(4) Uani 1 1 d . .
C17 C 0.68259(5) 0.3246(2) 0.51147(11) 0.0287(4) Uani 1 1 d . .
C18 C 0.70662(6) 0.4485(2) 0.55157(15) 0.0449(6) Uani 1 1 d . .
H18A H 0.7242 0.4687 0.5265 0.067 Uiso 1 1 calc R U
H18B H 0.7213 0.4291 0.6087 0.067 Uiso 1 1 calc R U
H18C H 0.6899 0.5280 0.5455 0.067 Uiso 1 1 calc R U
C19 C 0.69330(5) 0.2494(2) 0.45927(11) 0.0310(4) Uani 1 1 d . .
H19A H 0.7156 0.2763 0.4527 0.037 Uiso 1 1 calc R U
C20 C 0.67280(5) 0.1376(2) 0.41679(11) 0.0297(4) Uani 1 1 d . .
C21 C 0.68583(6) 0.0525(2) 0.36348(13) 0.0414(5) Uani 1 1 d . .
H21A H 0.7028 0.1079 0.3473 0.062 Uiso 1 1 calc R U
H21B H 0.6635 0.0235 0.3157 0.062 Uiso 1 1 calc R U
H21C H 0.6996 -0.0289 0.3929 0.062 Uiso 1 1 calc R U
C22 C 0.63938(5) 0.1061(2) 0.42496(11) 0.0287(4) Uani 1 1 d . .
H22A H 0.6240 0.0322 0.3945 0.034 Uiso 1 1 calc R U
C23 C 0.62753(5) 0.17896(19) 0.47622(11) 0.0253(4) Uani 1 1 d . .
C24 C 0.58966(5) 0.1353(2) 0.47657(13) 0.0352(5) Uani 1 1 d . .
H24A H 0.5773 0.0678 0.4338 0.053 Uiso 1 1 calc R U
H24B H 0.5731 0.2159 0.4676 0.053 Uiso 1 1 calc R U
H24C H 0.5941 0.0938 0.5285 0.053 Uiso 1 1 calc R U
C25 C 0.67752(5) 0.37670(18) 0.68130(10) 0.0225(4) Uani 1 1 d . .
C26 C 0.69093(5) 0.49692(19) 0.72809(11) 0.0264(4) Uani 1 1 d . .
C27 C 0.67472(6) 0.6384(2) 0.69986(13) 0.0378(5) Uani 1 1 d . .
H27A H 0.6894 0.7070 0.7400 0.057 Uiso 1 1 calc R U
H27B H 0.6479 0.6412 0.6924 0.057 Uiso 1 1 calc R U
H27C H 0.6763 0.6590 0.6489 0.057 Uiso 1 1 calc R U
C28 C 0.72059(5) 0.4900(2) 0.80472(12) 0.0303(4) Uani 1 1 d . .
H28A H 0.7290 0.5725 0.8347 0.036 Uiso 1 1 calc R U
C29 C 0.73812(5) 0.3675(2) 0.83857(11) 0.0311(4) Uani 1 1 d . .
C30 C 0.77007(6) 0.3624(2) 0.92218(13) 0.0457(6) Uani 1 1 d . .
H30A H 0.7719 0.4514 0.9487 0.068 Uiso 1 1 calc R U
H30B H 0.7943 0.3423 0.9185 0.068 Uiso 1 1 calc R U
H30C H 0.7646 0.2901 0.9534 0.068 Uiso 1 1 calc R U
C31 C 0.72530(5) 0.2495(2) 0.79315(11) 0.0295(4) Uani 1 1 d . .
H31A H 0.7371 0.1640 0.8148 0.035 Uiso 1 1 calc R U
C32 C 0.69560(5) 0.25146(19) 0.71639(11) 0.0249(4) Uani 1 1 d . .
C33 C 0.68499(5) 0.11416(19) 0.67372(12) 0.0312(4) Uani 1 1 d . .
H33A H 0.6960 0.0396 0.7125 0.047 Uiso 1 1 calc R U
H33B H 0.6950 0.1092 0.6324 0.047 Uiso 1 1 calc R U
H33C H 0.6571 0.1048 0.6486 0.047 Uiso 1 1 calc R U
C34 C 0.58368(6) 0.8584(2) 0.63380(14) 0.0384(5) Uani 1 1 d . .
H34A H 0.6062 0.8577 0.6245 0.046 Uiso 1 1 calc R U
C35 C 0.58616(7) 0.8480(2) 0.71051(14) 0.0451(6) Uani 1 1 d . .
H35A H 0.6104 0.8390 0.7543 0.054 Uiso 1 1 calc R U
C36 C 0.55345(7) 0.8506(3) 0.72391(14) 0.0504(6) Uani 1 1 d . .
H36A H 0.5552 0.8446 0.7771 0.061 Uiso 1 1 calc R U
C37 C 0.51833(7) 0.8619(2) 0.66062(16) 0.0490(6) Uani 1 1 d . .
H37A H 0.4958 0.8638 0.6702 0.059 Uiso 1 1 calc R U
C38 C 0.51563(6) 0.8704(2) 0.58354(15) 0.0449(6) Uani 1 1 d . .
H38A H 0.4913 0.8766 0.5397 0.054 Uiso 1 1 calc R U
C39 C 0.54835(7) 0.8698(2) 0.57011(13) 0.0412(5) Uani 1 1 d . .
H39A H 0.5466 0.8773 0.5170 0.049 Uiso 1 1 calc R U

loop_
_atom_site_aniso_label
_atom_site_aniso_U_11
_atom_site_aniso_U_22
_atom_site_aniso_U_33
_atom_site_aniso_U_23
_atom_site_aniso_U_13
_atom_site_aniso_U_12
O1 0.0232(6) 0.0283(7) 0.0260(7) 0.0017(5) 0.0103(5) -0.0016(5)
B1 0.0204(9) 0.0226(10) 0.0259(11) 0.0028(8) 0.0104(8) 0.0004(8)
N1 0.0292(8) 0.0375(10) 0.0515(11) -0.0034(8) 0.0260(8) -0.0011(7)
C1 0.0236(9) 0.0253(9) 0.0228(9) 0.0005(7) 0.0082(7) 0.0012(7)
C2 0.0207(8) 0.0249(9) 0.0192(9) -0.0009(7) 0.0064(7) -0.0004(7)
C3 0.0185(8) 0.0255(9) 0.0196(9) -0.0027(7) 0.0070(7) -0.0010(7)
C4 0.0233(8) 0.0260(9) 0.0243(9) 0.0031(7) 0.0096(7) 0.0048(7)
C5 0.0267(9) 0.0265(9) 0.0243(9) 0.0015(7) 0.0133(8) -0.0011(8)
C6 0.0205(8) 0.0274(9) 0.0203(9) -0.0031(7) 0.0083(7) -0.0009(7)
C7 0.0196(8) 0.0246(9) 0.0242(9) 0.0007(7) 0.0068(7) 0.0035(7)
C8 0.0209(8) 0.0273(9) 0.0211(9) -0.0014(7) 0.0088(7) -0.0002(7)
C9 0.0278(9) 0.0244(9) 0.0251(10) -0.0005(7) 0.0122(8) 0.0026(8)
C10 0.0281(9) 0.0253(9) 0.0296(10) 0.0000(8) 0.0145(8) -0.0038(8)
C11 0.0237(9) 0.0332(10) 0.0245(10) 0.0006(8) 0.0127(8) 0.0007(8)
C12 0.0274(9) 0.0261(10) 0.0356(11) -0.0033(8) 0.0157(8) 0.0032(8)
C13 0.0260(9) 0.0267(10) 0.0331(11) -0.0035(8) 0.0139(8) -0.0029(8)
C14 0.0355(11) 0.0462(13) 0.0512(14) -0.0016(10) 0.0288(10) 0.0075(10)
C15 0.0278(10) 0.0590(15) 0.0549(15) -0.0069(12) 0.0227(10) -0.0087(10)
C16 0.0186(8) 0.0285(9) 0.0218(9) 0.0031(7) 0.0078(7) 0.0012(7)
C17 0.0208(8) 0.0384(11) 0.0269(10) 0.0012(8) 0.0098(8) -0.0004(8)
C18 0.0346(11) 0.0577(15) 0.0521(14) -0.0148(11) 0.0275(11) -0.0196(11)
C19 0.0214(9) 0.0465(12) 0.0283(10) 0.0060(9) 0.0134(8) 0.0052(8)
C20 0.0275(9) 0.0373(11) 0.0251(10) 0.0054(8) 0.0115(8) 0.0116(8)
C21 0.0399(11) 0.0530(14) 0.0355(12) -0.0031(10) 0.0197(10) 0.0101(10)
C22 0.0282(9) 0.0315(10) 0.0247(10) -0.0005(8) 0.0090(8) 0.0019(8)
C23 0.0222(9) 0.0303(10) 0.0239(10) 0.0021(8) 0.0101(8) 0.0008(7)
C24 0.0314(10) 0.0426(12) 0.0348(11) -0.0129(9) 0.0169(9) -0.0131(9)
C25 0.0177(8) 0.0282(9) 0.0246(9) -0.0007(7) 0.0119(7) -0.0003(7)
C26 0.0212(8) 0.0295(10) 0.0312(10) -0.0023(8) 0.0136(8) -0.0008(8)
C27 0.0363(11) 0.0291(11) 0.0415(13) -0.0064(9) 0.0093(10) 0.0014(9)
C28 0.0261(9) 0.0364(11) 0.0297(10) -0.0073(9) 0.0127(8) -0.0050(8)
C29 0.0234(9) 0.0443(12) 0.0257(10) 0.0015(9) 0.0103(8) -0.0037(9)
C30 0.0413(12) 0.0546(14) 0.0310(12) 0.0021(10) 0.0048(10) -0.0030(11)
C31 0.0260(9) 0.0333(11) 0.0299(10) 0.0063(8) 0.0123(8) 0.0028(8)
C32 0.0209(8) 0.0308(10) 0.0259(10) 0.0013(8) 0.0126(7) -0.0008(7)
C33 0.0291(9) 0.0283(10) 0.0345(11) 0.0003(8) 0.0112(9) 0.0032(8)
C34 0.0372(11) 0.0309(11) 0.0477(14) 0.0011(9) 0.0181(10) 0.0024(9)
C35 0.0398(12) 0.0456(13) 0.0385(13) 0.0027(10) 0.0047(10) 0.0010(10)
C36 0.0641(16) 0.0547(15) 0.0354(13) 0.0075(11) 0.0235(12) -0.0003(12)
C37 0.0444(13) 0.0461(14) 0.0648(17) 0.0114(12) 0.0307(13) 0.0032(11)
C38 0.0325(11) 0.0394(12) 0.0493(15) 0.0077(10) 0.0032(10) -0.0007(10)
C39 0.0534(13) 0.0370(12) 0.0298(11) 0.0010(9) 0.0138(10) 0.0012(10)

loop_
_atom_type_symbol
_atom_type_description
_atom_type_scat_dispersion_real
_atom_type_scat_dispersion_imag
_atom_type_scat_source
C C 0.0033 0.0016 'International Tables Vol C Tables 4.2.6.8 and 6.1.1.4'
H H 0.0000 0.0000 'International Tables Vol C Tables 4.2.6.8 and 6.1.1.4'
B B 0.0013 0.0007 'International Tables Vol C Tables 4.2.6.8 and 6.1.1.4'
N N 0.0061 0.0033 'International Tables Vol C Tables 4.2.6.8 and 6.1.1.4'
O O 0.0106 0.0060 'International Tables Vol C Tables 4.2.6.8 and 6.1.1.4'

loop_
_geom_angle_atom_site_label_1
_geom_angle_atom_site_label_2
_geom_angle_atom_site_label_3
_geom_angle
C1 O1 B1 110.09(13)
C3 B1 C16 122.74(15)
C3 B1 C25 107.49(14)
C16 B1 C25 115.09(14)
C3 B1 O1 96.29(12)
C16 B1 O1 100.10(13)
C25 B1 O1 113.16(14)
C11 N1 C15 121.13(17)
C11 N1 C14 119.82(16)
C15 N1 C14 119.03(16)
O1 C1 C2 116.04(16)
O1 C1 H1A 122.0
C2 C1 H1A 122.0
C7 C2 C3 124.45(16)
C7 C2 C1 127.15(16)
C3 C2 C1 108.40(15)
C4 C3 C2 115.44(15)
C4 C3 B1 135.37(16)
C2 C3 B1 108.91(15)
C5 C4 C3 120.96(16)
C5 C4 H4A 119.5
C3 C4 H4A 119.5
C4 C5 C6 122.85(16)
C4 C5 H5A 118.6
C6 C5 H5A 118.6
C7 C6 C5 117.44(15)
C7 C6 C8 121.63(16)
C5 C6 C8 120.93(16)
C6 C7 C2 118.82(16)
C6 C7 H7A 120.6
C2 C7 H7A 120.6
C9 C8 C13 116.75(15)
C9 C8 C6 121.93(16)
C13 C8 C6 121.32(16)
C10 C9 C8 122.04(16)
C10 C9 H9A 119.0
C8 C9 H9A 119.0
C9 C10 C11 120.86(16)
C9 C10 H10A 119.6
C11 C10 H10A 119.6
N1 C11 C12 121.44(17)
N1 C11 C10 121.65(17)
C12 C11 C10 116.90(15)
C13 C12 C11 121.21(17)
C13 C12 H12A 119.4
C11 C12 H12A 119.4
C12 C13 C8 122.22(17)
C12 C13 H13A 118.9
C8 C13 H13A 118.9
N1 C14 H14A 109.5
N1 C14 H14B 109.5
H14A C14 H14B 109.5
N1 C14 H14C 109.5
H14A C14 H14C 109.5
H14B C14 H14C 109.5
N1 C15 H15A 109.5
N1 C15 H15B 109.5
H15A C15 H15B 109.5
N1 C15 H15C 109.5
H15A C15 H15C 109.5
H15B C15 H15C 109.5
C23 C16 C17 116.05(16)
C23 C16 B1 125.03(15)
C17 C16 B1 118.90(16)
C19 C17 C16 120.78(18)
C19 C17 C18 117.22(16)
C16 C17 C18 121.98(17)
C17 C18 H18A 109.5
C17 C18 H18B 109.5
H18A C18 H18B 109.5
C17 C18 H18C 109.5
H18A C18 H18C 109.5
H18B C18 H18C 109.5
C20 C19 C17 122.61(17)
C20 C19 H19A 118.7
C17 C19 H19A 118.7
C19 C20 C22 116.86(17)
C19 C20 C21 122.04(17)
C22 C20 C21 121.09(19)
C20 C21 H21A 109.5
C20 C21 H21B 109.5
H21A C21 H21B 109.5
C20 C21 H21C 109.5
H21A C21 H21C 109.5
H21B C21 H21C 109.5
C20 C22 C23 122.32(18)
C20 C22 H22A 118.8
C23 C22 H22A 118.8
C22 C23 C16 121.05(16)
C22 C23 C24 116.12(17)
C16 C23 C24 122.82(16)
C23 C24 H24A 109.5
C23 C24 H24B 109.5
H24A C24 H24B 109.5
C23 C24 H24C 109.5
H24A C24 H24C 109.5
H24B C24 H24C 109.5
C26 C25 C32 116.51(16)
C26 C25 B1 126.15(16)
C32 C25 B1 117.18(15)
C28 C26 C25 120.73(17)
C28 C26 C27 115.99(17)
C25 C26 C27 123.29(17)
C26 C27 H27A 109.5
C26 C27 H27B 109.5
H27A C27 H27B 109.5
C26 C27 H27C 109.5
H27A C27 H27C 109.5
H27B C27 H27C 109.5
C29 C28 C26 122.47(18)
C29 C28 H28A 118.8
C26 C28 H28A 118.8
C28 C29 C31 117.23(17)
C28 C29 C30 121.52(19)
C31 C29 C30 121.25(19)
C29 C30 H30A 109.5
C29 C30 H30B 109.5
H30A C30 H30B 109.5
C29 C30 H30C 109.5
H30A C30 H30C 109.5
H30B C30 H30C 109.5
C29 C31 C32 122.25(18)
C29 C31 H31A 118.9
C32 C31 H31A 118.9
C31 C32 C25 120.80(17)
C31 C32 C33 116.15(16)
C25 C32 C33 123.03(16)
C32 C33 H33A 109.5
C32 C33 H33B 109.5
H33A C33 H33B 109.5
C32 C33 H33C 109.5
H33A C33 H33C 109.5
H33B C33 H33C 109.5
C35 C34 C39 120.0(2)
C35 C34 H34A 120.0
C39 C34 H34A 120.0
C34 C35 C36 119.9(2)
C34 C35 H35A 120.1
C36 C35 H35A 120.1
C37 C36 C35 120.2(2)
C37 C36 H36A 119.9
C35 C36 H36A 119.9
C36 C37 C38 120.2(2)
C36 C37 H37A 119.9
C38 C37 H37A 119.9
C37 C38 C39 119.7(2)
C37 C38 H38A 120.2
C39 C38 H38A 120.2
C38 C39 C34 120.1(2)
C38 C39 H39A 120.0
C34 C39 H39A 120.0

loop_
_geom_bond_atom_site_label_1
_geom_bond_atom_site_label_2
_geom_bond_distance
O1 C1 1.258(2)
O1 B1 1.645(2)
B1 C3 1.621(2)
B1 C16 1.636(3)
B1 C25 1.637(3)
N1 C11 1.373(2)
N1 C15 1.438(3)
N1 C14 1.448(3)
C1 C2 1.425(2)
C1 H1A 0.9500
C2 C7 1.403(2)
C2 C3 1.406(2)
C3 C4 1.395(2)
C4 C5 1.385(2)
C4 H4A 0.9500
C5 C6 1.410(2)
C5 H5A 0.9500
C6 C7 1.387(2)
C6 C8 1.486(2)
C7 H7A 0.9500
C8 C9 1.392(2)
C8 C13 1.393(3)
C9 C10 1.391(2)
C9 H9A 0.9500
C10 C11 1.407(3)
C10 H10A 0.9500
C11 C12 1.404(3)
C12 C13 1.381(2)
C12 H12A 0.9500
C13 H13A 0.9500
C14 H14A 0.9800
C14 H14B 0.9800
C14 H14C 0.9800
C15 H15A 0.9800
C15 H15B 0.9800
C15 H15C 0.9800
C16 C23 1.412(3)
C16 C17 1.419(2)
C17 C19 1.393(3)
C17 C18 1.510(3)
C18 H18A 0.9800
C18 H18B 0.9800
C18 H18C 0.9800
C19 C20 1.379(3)
C19 H19A 0.9500
C20 C22 1.386(3)
C20 C21 1.512(3)
C21 H21A 0.9800
C21 H21B 0.9800
C21 H21C 0.9800
C22 C23 1.393(3)
C22 H22A 0.9500
C23 C24 1.517(2)
C24 H24A 0.9800
C24 H24B 0.9800
C24 H24C 0.9800
C25 C26 1.414(3)
C25 C32 1.417(2)
C26 C28 1.397(3)
C26 C27 1.510(3)
C27 H27A 0.9800
C27 H27B 0.9800
C27 H27C 0.9800
C28 C29 1.381(3)
C28 H28A 0.9500
C29 C31 1.383(3)
C29 C30 1.517(3)
C30 H30A 0.9800
C30 H30B 0.9800
C30 H30C 0.9800
C31 C32 1.398(3)
C31 H31A 0.9500
C32 C33 1.514(3)
C33 H33A 0.9800
C33 H33B 0.9800
C33 H33C 0.9800
C34 C35 1.372(3)
C34 C39 1.381(3)
C34 H34A 0.9500
C35 C36 1.376(3)
C35 H35A 0.9500
C36 C37 1.373(3)
C36 H36A 0.9500
C37 C38 1.374(3)
C37 H37A 0.9500
C38 C39 1.376(3)
C38 H38A 0.9500
C39 H39A 0.9500
